data_7024860
loop_
_publ_author_name
'Arnold, Polly L.'
'Patel, Dipti'
'P\'echarman, Anne-Fr\'ed\'erique'
'Wilson, Claire'
'Love, Jason B.'

_publ_section_title
;
 Equatorial ligand substitution by hydroxide in uranyl Pacman complexes of
 a Schiff-base pyrrole macrocycle.
;
_journal_issue 14
_journal_name_full 'Dalton transactions (Cambridge, England : 2003)'
_journal_page_first 3501
_journal_page_last 3508
_journal_paper_doi 10.1039/b922115h
_journal_volume 39
_journal_year 2010
_chemical_formula_moiety 'C55 H66 K N8 O5.50 U'
_chemical_formula_sum 'C55 H66 K N8 O5.5 U'
_chemical_formula_weight 1204.29
_chemical_name_systematic
;
?
;
_space_group_IT_number 18
_symmetry_cell_setting orthorhombic
_symmetry_space_group_name_Hall 'P 2 2ab'
_symmetry_space_group_name_H-M 'P 21 21 2'
_atom_sites_solution_hydrogens geom
_atom_sites_solution_primary direct
_atom_sites_solution_secondary difmap
_audit_creation_method SHELXL-97
_cell_angle_alpha 90.00
_cell_angle_beta 90.00
_cell_angle_gamma 90.00
_cell_formula_units_Z 4
_cell_length_a 22.7824(11)
_cell_length_b 23.0693(10)
_cell_length_c 10.9145(5)
_cell_measurement_reflns_used 11782
_cell_measurement_temperature 150(2)
_cell_measurement_theta_max 26.5
_cell_measurement_theta_min 0.9
_cell_volume 5736.4(5)
_computing_cell_refinement 'SAINT (Siemans, 1995)'
_computing_data_collection 'SMART (Siemans, 1993)'
_computing_data_reduction 'SAINT (Siemans, 1995)'
_computing_molecular_graphics 'ORTEP(Farrugia, 1997)'
_computing_publication_material 'enCIFer (Allen et al.,2004)'
_computing_structure_refinement 'SHELXL-97 (Sheldrick, 2008)'
_computing_structure_solution 'SIR-92 (GIACOVAZZO, 1994)'
_diffrn_ambient_temperature 150(2)
_diffrn_measured_fraction_theta_full 0.993
_diffrn_measured_fraction_theta_max 0.993
_diffrn_measurement_device_type 'Bruker SMART APEX CCD area detector'
_diffrn_measurement_method \w
_diffrn_radiation_monochromator graphite
_diffrn_radiation_source 'normal-focus sealed tube'
_diffrn_radiation_type MoK\a
_diffrn_radiation_wavelength 0.71073
_diffrn_reflns_av_R_equivalents 0.0744
_diffrn_reflns_av_sigmaI/netI 0.0606
_diffrn_reflns_limit_h_max 28
_diffrn_reflns_limit_h_min -28
_diffrn_reflns_limit_k_max 28
_diffrn_reflns_limit_k_min -28
_diffrn_reflns_limit_l_max 13
_diffrn_reflns_limit_l_min -13
_diffrn_reflns_number 60407
_diffrn_reflns_theta_full 26.50
_diffrn_reflns_theta_max 26.50
_diffrn_reflns_theta_min 0.88
_diffrn_standards_decay_% 0
_diffrn_standards_number 0
_exptl_absorpt_coefficient_mu 2.954
_exptl_absorpt_correction_T_max 0.7001
_exptl_absorpt_correction_T_min 0.5140
_exptl_absorpt_correction_type multi-scan
_exptl_absorpt_process_details SADABS
_exptl_crystal_colour red-orange
_exptl_crystal_density_diffrn 1.394
_exptl_crystal_density_method 'not measured'
_exptl_crystal_description block
_exptl_crystal_F_000 2428
_exptl_crystal_size_max 0.26
_exptl_crystal_size_mid 0.13
_exptl_crystal_size_min 0.13
_refine_diff_density_max 2.216
_refine_diff_density_min -3.381
_refine_diff_density_rms 0.174
_refine_ls_abs_structure_details 'Flack H D (1983), Acta Cryst. A39, 876-881'
_refine_ls_abs_structure_Flack 0.052(11)
_refine_ls_extinction_method none
_refine_ls_goodness_of_fit_ref 1.090
_refine_ls_hydrogen_treatment riding
_refine_ls_matrix_type full
_refine_ls_number_parameters 563
_refine_ls_number_reflns 11782
_refine_ls_number_restraints 10
_refine_ls_restrained_S_all 1.095
_refine_ls_R_factor_all 0.0542
_refine_ls_R_factor_gt 0.0526
_refine_ls_shift/su_max 0.002
_refine_ls_shift/su_mean 0.000
_refine_ls_structure_factor_coef Fsqd
_refine_ls_weighting_details 'calc w=1/[\s^2^(Fo^2^)+(0.0726P)^2^+28.6785P] where P=(Fo^2^+2Fc^2^)/3'
_refine_ls_weighting_scheme calc
_refine_ls_wR_factor_gt 0.1366
_refine_ls_wR_factor_ref 0.1384
_reflns_number_gt 11517
_reflns_number_total 11782
_reflns_threshold_expression >2\s(I)
_cod_data_source_file b922115h.txt
_cod_data_source_block po7030
_cod_depositor_comments
;
The following automatic conversions were performed:

'_symmetry_cell_setting' value 'Orthorhombic' changed to
'orthorhombic' according to
/home/saulius/struct/CIF-dictionaries/cif_core.dic dictionary named
'cif_core.dic' version 2.4.2 from 2011-04-26.

Automatic conversion script
Id: cif_fix_values 1891 2012-01-12 08:04:46Z andrius 
;
_cod_original_formula_sum 'C55 H66 K N8 O5.50 U'
_cod_database_code 7024860

loop_
_symmetry_equiv_pos_as_xyz
'x, y, z'
'x+1/2, -y+1/2, -z'
'-x+1/2, y+1/2, -z'
'-x, -y, z'

loop_
_atom_site_label
_atom_site_type_symbol
_atom_site_fract_x
_atom_site_fract_y
_atom_site_fract_z
_atom_site_U_iso_or_equiv
_atom_site_adp_type
_atom_site_occupancy
_atom_site_symmetry_multiplicity
_atom_site_calc_flag
_atom_site_refinement_flags
U1 U 0.735572(15) 0.787663(14) 0.13608(3) 0.01390(8) Uani 1 1 d .
K1 K 0.81118(11) 0.70426(11) -0.1396(2) 0.0340(5) Uani 1 1 d .
O1 O 0.7242(3) 0.7990(3) -0.0273(5) 0.0161(14) Uani 1 1 d .
O2 O 0.7481(3) 0.7752(3) 0.2955(5) 0.0232(17) Uani 1 1 d .
O3 O 0.7965(3) 0.7174(4) 0.0926(6) 0.0265(15) Uani 1 1 d .
H300 H 0.8151 0.6948 0.1515 0.040 Uiso 1 1 calc R
N1 N 0.8360(4) 0.8404(3) 0.1523(7) 0.0155(16) Uani 1 1 d .
N2 N 0.7286(4) 0.8931(3) 0.1860(8) 0.0180(16) Uani 1 1 d .
N3 N 0.6316(4) 0.8133(4) 0.1929(7) 0.0192(18) Uani 1 1 d .
N4 N 0.6668(3) 0.7009(3) 0.1557(6) 0.0140(17) Uani 1 1 d .
N5 N 0.6909(4) 0.6578(4) -0.0743(7) 0.0202(18) Uani 1 1 d .
N6 N 0.6861(4) 0.7389(4) -0.2635(8) 0.0222(19) Uani 1 1 d .
H6 H 0.6950 0.7543 -0.1942 0.027 Uiso 1 1 calc R
N7 N 0.7904(4) 0.8314(4) -0.2639(7) 0.0173(16) Uani 1 1 d .
H7 H 0.7750 0.8189 -0.1971 0.021 Uiso 1 1 calc R
N8 N 0.8715(4) 0.8114(4) -0.0803(7) 0.0177(16) Uani 1 1 d .
C1 C 0.8338(5) 0.8892(5) 0.2081(9) 0.021(2) Uani 1 1 d .
H1 H 0.8683 0.9059 0.2370 0.026 Uiso 1 1 calc R
C2 C 0.7797(4) 0.9181(4) 0.2263(9) 0.016(2) Uani 1 1 d .
C3 C 0.7666(7) 0.9718(4) 0.2798(9) 0.030(2) Uani 1 1 d .
H3 H 0.7932 0.9966 0.3177 0.036 Uiso 1 1 calc R
C4 C 0.7090(6) 0.9809(5) 0.2665(10) 0.026(2) Uani 1 1 d .
H4 H 0.6886 1.0138 0.2908 0.031 Uiso 1 1 calc R
C5 C 0.6846(6) 0.9318(4) 0.2092(9) 0.023(2) Uani 1 1 d .
C6 C 0.6219(5) 0.9202(5) 0.1717(9) 0.025(2) Uani 1 1 d .
C7 C 0.6179(6) 0.9209(5) 0.0304(10) 0.032(3) Uani 1 1 d .
H7A H 0.5781 0.9138 0.0058 0.047 Uiso 1 1 calc R
H7B H 0.6429 0.8913 -0.0026 0.047 Uiso 1 1 calc R
H7C H 0.6303 0.9580 0.0003 0.047 Uiso 1 1 calc R
C8 C 0.5823(6) 0.9674(6) 0.2191(12) 0.039(3) Uani 1 1 d .
H8A H 0.5426 0.9597 0.1942 0.058 Uiso 1 1 calc R
H8B H 0.5946 1.0041 0.1864 0.058 Uiso 1 1 calc R
H8C H 0.5843 0.9685 0.3069 0.058 Uiso 1 1 calc R
C9 C 0.6005(4) 0.8615(4) 0.2154(9) 0.018(2) Uani 1 1 d .
C10 C 0.5488(5) 0.8474(5) 0.2745(10) 0.028(2) Uani 1 1 d .
H10 H 0.5201 0.8735 0.2996 0.034 Uiso 1 1 calc R
C11 C 0.5472(5) 0.7871(6) 0.2900(9) 0.028(2) Uani 1 1 d .
H11 H 0.5182 0.7651 0.3279 0.034 Uiso 1 1 calc R
C12 C 0.5988(5) 0.7676(4) 0.2359(10) 0.020(2) Uani 1 1 d .
C13 C 0.6182(5) 0.7100(5) 0.2162(8) 0.021(2) Uani 1 1 d .
H13 H 0.5966 0.6789 0.2462 0.025 Uiso 1 1 calc R
C14 C 0.6818(4) 0.6420(4) 0.1423(9) 0.0140(16) Uani 1 1 d .
C15 C 0.6895(6) 0.6058(5) 0.2438(10) 0.028(3) Uani 1 1 d .
H15 H 0.6851 0.6210 0.3222 0.034 Uiso 1 1 calc R
C16 C 0.7036(6) 0.5470(5) 0.2297(11) 0.030(3) Uani 1 1 d .
C16A C 0.7146(8) 0.5104(5) 0.3434(11) 0.053(4) Uani 1 1 d .
H16A H 0.6925 0.4751 0.3379 0.080 Uiso 1 1 calc R
H16B H 0.7027 0.5315 0.4149 0.080 Uiso 1 1 calc R
H16C H 0.7557 0.5014 0.3492 0.080 Uiso 1 1 calc R
C17 C 0.7119(4) 0.5242(5) 0.1134(11) 0.026(2) Uani 1 1 d .
C17A C 0.7280(7) 0.4614(5) 0.0926(12) 0.038(3) Uani 1 1 d .
H17A H 0.7625 0.4521 0.1390 0.057 Uiso 1 1 calc R
H17B H 0.7355 0.4552 0.0071 0.057 Uiso 1 1 calc R
H17C H 0.6961 0.4371 0.1185 0.057 Uiso 1 1 calc R
C18 C 0.7070(5) 0.5601(5) 0.0124(10) 0.023(2) Uani 1 1 d .
H18 H 0.7132 0.5450 -0.0656 0.027 Uiso 1 1 calc R
C19 C 0.6929(5) 0.6185(4) 0.0254(9) 0.018(2) Uani 1 1 d .
C20 C 0.6739(5) 0.6419(4) -0.1819(9) 0.022(2) Uani 1 1 d .
H20 H 0.6616 0.6040 -0.1946 0.026 Uiso 1 1 calc R
C21 C 0.6739(5) 0.6818(5) -0.2817(10) 0.024(2) Uani 1 1 d .
C22 C 0.6610(6) 0.6756(5) -0.4046(11) 0.033(3) Uani 1 1 d .
H22 H 0.6493 0.6413 -0.4421 0.040 Uiso 1 1 calc R
C23 C 0.6683(5) 0.7288(5) -0.4642(11) 0.025(2) Uiso 1 1 d .
H23 H 0.6647 0.7358 -0.5478 0.030 Uiso 1 1 calc R
C24 C 0.6819(4) 0.7691(4) -0.3747(10) 0.0178(19) Uiso 1 1 d .
C25 C 0.6936(4) 0.8322(4) -0.3813(9) 0.0155(18) Uiso 1 1 d .
C26 C 0.6734(5) 0.8552(5) -0.5043(9) 0.023(2) Uani 1 1 d .
H26A H 0.6813 0.8960 -0.5090 0.034 Uiso 1 1 calc R
H26B H 0.6320 0.8486 -0.5132 0.034 Uiso 1 1 calc R
H26C H 0.6941 0.8355 -0.5686 0.034 Uiso 1 1 calc R
C27 C 0.6620(5) 0.8646(5) -0.2784(8) 0.021(2) Uani 1 1 d .
H27A H 0.6705 0.9053 -0.2843 0.031 Uiso 1 1 calc R
H27B H 0.6753 0.8503 -0.2006 0.031 Uiso 1 1 calc R
H27C H 0.6205 0.8586 -0.2856 0.031 Uiso 1 1 calc R
C28 C 0.7597(4) 0.8426(4) -0.3705(9) 0.0178(17) Uani 1 1 d .
C29 C 0.8011(6) 0.8587(5) -0.4560(9) 0.027(2) Uani 1 1 d .
H29 H 0.7935 0.8680 -0.5374 0.033 Uiso 1 1 calc R
C30 C 0.8568(5) 0.8587(5) -0.4001(10) 0.028(2) Uani 1 1 d .
H30 H 0.8922 0.8677 -0.4380 0.033 Uiso 1 1 calc R
C31 C 0.8495(5) 0.8431(5) -0.2793(9) 0.019(2) Uani 1 1 d .
C32 C 0.8905(5) 0.8332(4) -0.1815(9) 0.020(2) Uani 1 1 d .
H32 H 0.9300 0.8424 -0.1910 0.025 Uiso 1 1 calc R
C33 C 0.9106(5) 0.8004(4) 0.0167(9) 0.020(2) Uani 1 1 d .
C34 C 0.9635(5) 0.7742(5) 0.0026(10) 0.024(2) Uani 1 1 d .
H34 H 0.9760 0.7655 -0.0764 0.029 Uiso 1 1 calc R
C35 C 1.0002(5) 0.7597(5) 0.1005(10) 0.029(2) Uani 1 1 d .
C35A C 1.0578(5) 0.7300(6) 0.0802(13) 0.041(3) Uani 1 1 d .
H35A H 1.0581 0.7124 0.0006 0.062 Uiso 1 1 calc R
H35B H 1.0634 0.7008 0.1417 0.062 Uiso 1 1 calc R
H35C H 1.0890 0.7580 0.0854 0.062 Uiso 1 1 calc R
C36 C 0.9797(5) 0.7704(6) 0.2220(11) 0.033(3) Uani 1 1 d .
C36A C 1.0144(7) 0.7520(9) 0.3332(12) 0.062(5) Uani 1 1 d .
H36A H 1.0429 0.7813 0.3526 0.094 Uiso 1 1 calc R
H36B H 1.0341 0.7161 0.3163 0.094 Uiso 1 1 calc R
H36C H 0.9883 0.7470 0.4014 0.094 Uiso 1 1 calc R
C37 C 0.9256(5) 0.7974(6) 0.2340(10) 0.028(3) Uani 1 1 d .
H37 H 0.9115 0.8046 0.3125 0.033 Uiso 1 1 calc R
C38 C 0.8918(4) 0.8138(4) 0.1358(10) 0.0166(17) Uani 1 1 d .
O5 O 0.8503(6) 0.6789(6) -0.3658(14) 0.073(3) Uiso 1 1 d .
C39 C 0.8379(11) 0.7068(12) -0.477(2) 0.093(7) Uiso 1 1 d .
H39A H 0.8013 0.7280 -0.4701 0.111 Uiso 1 1 calc R
H39B H 0.8688 0.7344 -0.4956 0.111 Uiso 1 1 calc R
C40 C 0.8337(12) 0.6667(11) -0.571(2) 0.096(7) Uiso 1 1 d .
H40A H 0.8607 0.6759 -0.6373 0.116 Uiso 1 1 calc R
H40B H 0.7941 0.6653 -0.6041 0.116 Uiso 1 1 calc R
C41 C 0.850(2) 0.611(2) -0.512(4) 0.188(18) Uiso 1 1 d .
H41A H 0.8724 0.5864 -0.5653 0.225 Uiso 1 1 calc R
H41B H 0.8152 0.5903 -0.4829 0.225 Uiso 1 1 calc R
C42 C 0.8873(14) 0.6350(14) -0.403(3) 0.124(9) Uiso 1 1 d .
H42A H 0.8930 0.6062 -0.3389 0.149 Uiso 1 1 calc R
H42B H 0.9251 0.6496 -0.4297 0.149 Uiso 1 1 calc R
O6 O 0.8836(6) 0.6141(6) -0.0711(12) 0.068(3) Uiso 1 1 d .
C43 C 0.8510(10) 0.5869(11) 0.020(2) 0.083(6) Uiso 1 1 d .
H43A H 0.8153 0.6090 0.0339 0.099 Uiso 1 1 calc R
H43B H 0.8396 0.5487 -0.0086 0.099 Uiso 1 1 calc R
C44 C 0.8801(11) 0.5811(11) 0.129(3) 0.104(7) Uiso 1 1 d .
H44A H 0.8941 0.5418 0.1407 0.124 Uiso 1 1 calc R
H44B H 0.8553 0.5919 0.1977 0.124 Uiso 1 1 calc R
C45 C 0.9286(13) 0.6215(13) 0.114(3) 0.120(9) Uiso 1 1 d .
H45A H 0.9622 0.6098 0.1626 0.144 Uiso 1 1 calc R
H45B H 0.9171 0.6605 0.1376 0.144 Uiso 1 1 calc R
C46 C 0.9420(8) 0.6180(8) -0.0229(17) 0.062(5) Uiso 1 1 d .
H46A H 0.9621 0.6524 -0.0520 0.075 Uiso 1 1 calc R
H46B H 0.9650 0.5839 -0.0428 0.075 Uiso 1 1 calc R
C20S C 0.9453(14) 0.9772(13) 0.997(3) 0.050(7) Uiso 0.50 1 d P
H20S H 0.9076 0.9619 1.0022 0.060 Uiso 0.50 1 calc PR
C21S C 0.9922(14) 0.9426(14) 0.992(3) 0.049(7) Uiso 0.50 1 d P
H21S H 0.9883 0.9026 0.9858 0.058 Uiso 0.50 1 calc PR
C22S C 0.9537(15) 1.0314(14) 0.996(3) 0.055(8) Uiso 0.50 1 d P
H22S H 0.9208 1.0553 0.9973 0.066 Uiso 0.50 1 calc PR
C33S C 0.531(2) 0.5905(17) 0.447(2) 0.084(12) Uiso 0.50 1 d PD
H33A H 0.4925 0.5946 0.4102 0.100 Uiso 0.50 1 calc PR
H33B H 0.5554 0.6228 0.4217 0.100 Uiso 0.50 1 calc PR
C31S C 0.559(2) 0.5338(17) 0.411(3) 0.093(14) Uiso 0.50 1 d PD
H31A H 0.5303 0.5080 0.3726 0.112 Uiso 0.50 1 calc PR
H31B H 0.5915 0.5395 0.3556 0.112 Uiso 0.50 1 calc PR
C32S C 0.5780(19) 0.5118(18) 0.533(3) 0.078(11) Uiso 0.50 1 d PD
H32A H 0.5678 0.4710 0.5362 0.094 Uiso 0.50 1 calc PR
H32B H 0.6205 0.5139 0.5341 0.094 Uiso 0.50 1 calc PR
O30S O 0.5571(17) 0.5381(14) 0.647(3) 0.140(14) Uiso 0.50 1 d PD
C34S C 0.5263(8) 0.5879(7) 0.5864(16) 0.106(16) Uiso 0.50 1 d PD
H34A H 0.5420 0.6236 0.6197 0.127 Uiso 0.50 1 calc PR
H34B H 0.4851 0.5862 0.6082 0.127 Uiso 0.50 1 calc PR
C40S C 0.5000(8) 1.0000(7) 0.5394(16) 0.083(17) Uiso 0.50 2 d SPRD
H40S H 0.5000 1.0000 0.4542 0.099 Uiso 0.50 2 calc SPR
C41S C 0.5393(8) 0.9652(7) 0.5921(16) 0.048(7) Uiso 0.50 1 d PRD
H41S H 0.5672 0.9442 0.5486 0.057 Uiso 0.50 1 d PR
C42S C 0.5348(8) 0.9635(7) 0.7128(16) 0.058(8) Uiso 0.50 1 d PRD
H42S H 0.5565 0.9360 0.7558 0.070 Uiso 0.50 1 d PR
C43S C 0.5000 1.0000 0.767(3) 0.055(11) Uiso 0.50 2 d SPD
H43S H 0.5000 1.0000 0.8519 0.066 Uiso 0.50 2 calc SPR

loop_
_atom_site_aniso_label
_atom_site_aniso_U_11
_atom_site_aniso_U_22
_atom_site_aniso_U_33
_atom_site_aniso_U_23
_atom_site_aniso_U_13
_atom_site_aniso_U_12
U1 0.01679(15) 0.01601(14) 0.00889(12) -0.00032(13) 0.00118(14) 0.00180(15)
K1 0.0405(13) 0.0351(13) 0.0263(10) -0.0069(12) 0.0039(11) -0.0006(10)
O1 0.021(4) 0.015(3) 0.013(3) 0.003(2) -0.004(2) -0.001(2)
O2 0.033(5) 0.028(4) 0.008(3) -0.003(2) -0.004(2) 0.002(3)
O3 0.032(4) 0.031(4) 0.016(3) 0.001(3) 0.005(3) 0.007(4)
N1 0.019(4) 0.017(4) 0.011(4) 0.004(3) 0.004(3) -0.006(3)
N2 0.003(4) 0.023(4) 0.028(4) 0.008(3) -0.006(3) 0.000(3)
N3 0.022(4) 0.028(4) 0.007(4) -0.003(3) 0.004(3) 0.008(4)
N4 0.011(3) 0.024(4) 0.006(4) 0.000(3) -0.005(3) 0.003(3)
N5 0.032(5) 0.017(4) 0.011(4) -0.001(3) 0.002(3) -0.005(4)
N6 0.028(5) 0.026(5) 0.012(4) 0.006(3) 0.005(4) -0.004(4)
N7 0.022(4) 0.018(4) 0.011(4) 0.002(3) 0.003(3) 0.001(3)
N8 0.016(4) 0.025(4) 0.013(4) 0.002(3) 0.001(3) -0.001(3)
C1 0.018(5) 0.027(5) 0.019(5) 0.001(4) 0.002(4) -0.003(4)
C2 0.013(5) 0.020(5) 0.016(4) 0.012(4) 0.004(3) 0.004(4)
C3 0.052(7) 0.023(5) 0.015(4) -0.001(4) -0.006(6) -0.004(6)
C4 0.038(7) 0.018(5) 0.022(5) -0.001(4) 0.001(5) 0.001(5)
C5 0.049(7) 0.010(4) 0.011(5) 0.004(3) 0.002(4) 0.010(4)
C6 0.031(6) 0.028(5) 0.016(5) 0.003(4) 0.003(4) 0.011(5)
C7 0.041(7) 0.031(6) 0.022(6) 0.007(5) 0.003(5) 0.003(5)
C8 0.040(7) 0.037(7) 0.039(7) 0.007(5) 0.008(6) 0.017(6)
C9 0.022(5) 0.016(4) 0.017(5) -0.003(4) 0.005(4) 0.004(4)
C10 0.035(6) 0.031(6) 0.020(5) 0.000(4) 0.001(5) 0.006(5)
C11 0.026(5) 0.044(6) 0.014(5) -0.004(5) 0.007(4) 0.000(6)
C12 0.018(5) 0.024(5) 0.019(5) 0.002(4) 0.002(4) 0.005(4)
C13 0.033(5) 0.015(4) 0.015(4) 0.003(4) -0.004(4) -0.003(5)
C14 0.011(4) 0.017(4) 0.014(4) -0.002(4) 0.000(4) -0.005(3)
C15 0.041(7) 0.032(6) 0.012(5) 0.005(4) 0.003(5) -0.005(5)
C16 0.041(7) 0.026(6) 0.024(6) 0.009(5) -0.005(5) -0.002(5)
C16A 0.111(14) 0.025(6) 0.023(7) 0.007(5) 0.009(7) 0.006(7)
C17 0.018(5) 0.025(5) 0.035(7) -0.002(4) 0.003(4) 0.000(4)
C17A 0.051(8) 0.023(5) 0.041(6) -0.002(5) 0.000(6) 0.004(6)
C18 0.028(6) 0.022(5) 0.017(5) 0.000(4) 0.002(4) -0.004(4)
C19 0.022(5) 0.022(5) 0.011(4) -0.001(4) -0.008(4) -0.013(4)
C20 0.027(6) 0.016(5) 0.022(5) -0.005(4) -0.002(4) -0.007(4)
C21 0.030(6) 0.031(6) 0.012(5) -0.004(4) 0.002(4) -0.011(5)
C22 0.048(7) 0.030(6) 0.022(6) -0.004(5) -0.001(5) -0.022(5)
C26 0.028(6) 0.027(5) 0.014(5) 0.006(4) -0.004(4) 0.007(4)
C27 0.026(6) 0.023(5) 0.014(4) 0.003(4) -0.003(4) 0.010(5)
C28 0.020(4) 0.021(4) 0.012(4) -0.005(3) -0.001(5) 0.010(4)
C29 0.042(7) 0.031(6) 0.009(4) 0.008(4) 0.007(5) -0.003(5)
C30 0.024(5) 0.040(6) 0.020(5) 0.005(5) 0.007(4) -0.004(5)
C31 0.018(5) 0.026(5) 0.013(5) 0.002(4) 0.001(4) 0.003(4)
C32 0.020(5) 0.021(5) 0.020(5) -0.002(4) -0.001(4) -0.003(4)
C33 0.025(5) 0.020(5) 0.013(4) 0.005(3) 0.001(4) 0.000(4)
C34 0.018(5) 0.034(6) 0.021(5) 0.002(4) 0.008(4) -0.002(4)
C35 0.016(5) 0.043(6) 0.029(6) 0.000(5) -0.003(4) 0.000(5)
C35A 0.027(6) 0.063(9) 0.034(7) 0.004(6) 0.000(5) 0.009(6)
C36 0.013(5) 0.056(8) 0.029(6) -0.001(5) -0.006(5) 0.000(5)
C36A 0.050(10) 0.117(14) 0.020(7) 0.003(7) -0.005(6) 0.018(9)
C37 0.022(5) 0.049(8) 0.012(5) -0.002(5) -0.002(4) -0.006(5)
C38 0.012(4) 0.019(4) 0.018(4) 0.001(4) 0.002(4) -0.003(3)

loop_
_atom_type_symbol
_atom_type_description
_atom_type_scat_dispersion_real
_atom_type_scat_dispersion_imag
_atom_type_scat_source
C C 0.0033 0.0016 'International Tables Vol C Tables 4.2.6.8 and 6.1.1.4'
H H 0.0000 0.0000 'International Tables Vol C Tables 4.2.6.8 and 6.1.1.4'
N N 0.0061 0.0033 'International Tables Vol C Tables 4.2.6.8 and 6.1.1.4'
O O 0.0106 0.0060 'International Tables Vol C Tables 4.2.6.8 and 6.1.1.4'
U U -9.6767 9.6646 'International Tables Vol C Tables 4.2.6.8 and 6.1.1.4'
K K 0.2009 0.2494 'International Tables Vol C Tables 4.2.6.8 and 6.1.1.4'

loop_
_geom_angle_atom_site_label_1
_geom_angle_atom_site_label_2
_geom_angle_atom_site_label_3
_geom_angle
_geom_angle_site_symmetry_1
_geom_angle_site_symmetry_3
O2 U1 O1 178.6(3) . .
O2 U1 O3 89.5(3) . .
O1 U1 O3 89.1(3) . .
O2 U1 N2 87.4(3) . .
O1 U1 N2 93.7(3) . .
O3 U1 N2 144.0(3) . .
O2 U1 N3 87.0(3) . .
O1 U1 N3 94.2(3) . .
O3 U1 N3 145.6(3) . .
N2 U1 N3 70.0(3) . .
O2 U1 N4 83.7(3) . .
O1 U1 N4 96.2(3) . .
O3 U1 N4 80.0(3) . .
N2 U1 N4 135.0(3) . .
N3 U1 N4 65.6(3) . .
O2 U1 N1 82.4(3) . .
O1 U1 N1 97.2(3) . .
O3 U1 N1 78.6(3) . .
N2 U1 N1 65.5(3) . .
N3 U1 N1 134.6(3) . .
N4 U1 N1 154.5(2) . .
O2 U1 K1 126.3(2) . .
O1 U1 K1 52.3(2) . .
O3 U1 K1 36.83(18) . .
N2 U1 K1 131.7(2) . .
N3 U1 K1 135.17(19) . .
N4 U1 K1 87.11(17) . .
N1 U1 K1 84.04(18) . .
O3 K1 O5 166.5(3) . .
O3 K1 O6 84.2(3) . .
O5 K1 O6 83.5(4) . .
O3 K1 N8 75.0(3) . .
O5 K1 N8 103.5(3) . .
O6 K1 N8 107.4(3) . .
O3 K1 N5 72.1(2) . .
O5 K1 N5 116.0(3) . .
O6 K1 N5 102.1(3) . .
N8 K1 N5 132.7(2) . .
O3 K1 O1 57.4(2) . .
O5 K1 O1 135.0(3) . .
O6 K1 O1 141.5(3) . .
N8 K1 O1 68.0(2) . .
N5 K1 O1 65.8(2) . .
O3 K1 N6 105.4(2) . .
O5 K1 N6 87.8(3) . .
O6 K1 N6 145.3(3) . .
N8 K1 N6 107.4(2) . .
N5 K1 N6 52.6(2) . .
O1 K1 N6 56.5(2) . .
O3 K1 N7 106.5(2) . .
O5 K1 N7 82.1(3) . .
O6 K1 N7 151.2(3) . .
N8 K1 N7 52.8(2) . .
N5 K1 N7 106.6(2) . .
O1 K1 N7 56.99(18) . .
N6 K1 N7 58.7(2) . .
O3 K1 C43 67.5(4) . .
O5 K1 C43 102.3(5) . .
O6 K1 C43 24.0(5) . .
N8 K1 C43 116.4(4) . .
N5 K1 C43 80.5(4) . .
O1 K1 C43 121.4(4) . .
N6 K1 C43 130.7(4) . .
N7 K1 C43 169.3(4) . .
O3 K1 C20 93.6(3) . .
O5 K1 C20 94.9(3) . .
O6 K1 C20 105.2(3) . .
N8 K1 C20 144.0(3) . .
N5 K1 C20 21.5(2) . .
O1 K1 C20 77.0(2) . .
N6 K1 C20 42.1(2) . .
N7 K1 C20 100.8(2) . .
C43 K1 C20 88.7(4) . .
O3 K1 C32 95.4(3) . .
O5 K1 C32 84.0(3) . .
O6 K1 C32 111.5(3) . .
N8 K1 C32 20.5(2) . .
N5 K1 C32 142.8(2) . .
O1 K1 C32 77.9(2) . .
N6 K1 C32 100.9(2) . .
N7 K1 C32 42.2(2) . .
C43 K1 C32 127.9(4) . .
C20 K1 C32 142.9(3) . .
O3 K1 C21 109.5(3) . .
O5 K1 C21 81.9(3) . .
O6 K1 C21 122.6(3) . .
N8 K1 C21 130.0(3) . .
N5 K1 C21 41.4(2) . .
O1 K1 C21 73.7(2) . .
N6 K1 C21 22.7(2) . .
N7 K1 C21 79.7(2) . .
C43 K1 C21 110.5(4) . .
C20 K1 C21 23.5(2) . .
C32 K1 C21 121.6(3) . .
U1 O1 K1 100.9(2) . .
U1 O3 K1 112.6(3) . .
U1 O3 H300 123.7 . .
K1 O3 H300 123.7 . .
C1 N1 C38 118.2(9) . .
C1 N1 U1 114.2(7) . .
C38 N1 U1 125.3(6) . .
C5 N2 C2 106.8(8) . .
C5 N2 U1 136.3(7) . .
C2 N2 U1 115.2(6) . .
C9 N3 C12 106.7(8) . .
C9 N3 U1 137.5(7) . .
C12 N3 U1 114.4(6) . .
C13 N4 C14 114.3(8) . .
C13 N4 U1 115.9(7) . .
C14 N4 U1 126.9(5) . .
C20 N5 C19 121.8(8) . .
C20 N5 K1 99.1(6) . .
C19 N5 K1 112.3(6) . .
C21 N6 C24 109.9(9) . .
C21 N6 K1 90.1(7) . .
C24 N6 K1 122.8(6) . .
C21 N6 H6 125.1 . .
C24 N6 H6 125.1 . .
K1 N6 H6 61.8 . .
C28 N7 C31 110.8(8) . .
C28 N7 K1 126.1(6) . .
C31 N7 K1 94.9(6) . .
C28 N7 H7 124.6 . .
C31 N7 H7 124.6 . .
K1 N7 H7 53.6 . .
C32 N8 C33 120.2(9) . .
C32 N8 K1 107.5(6) . .
C33 N8 K1 108.3(6) . .
N1 C1 C2 120.9(10) . .
N1 C1 H1 119.5 . .
C2 C1 H1 119.5 . .
N2 C2 C3 109.0(10) . .
N2 C2 C1 119.8(9) . .
C3 C2 C1 131.2(11) . .
C4 C3 C2 107.5(11) . .
C4 C3 H3 126.2 . .
C2 C3 H3 126.2 . .
C3 C4 C5 108.0(11) . .
C3 C4 H4 126.0 . .
C5 C4 H4 126.0 . .
N2 C5 C4 108.6(11) . .
N2 C5 C6 121.9(9) . .
C4 C5 C6 129.5(10) . .
C8 C6 C5 110.3(10) . .
C8 C6 C9 110.2(9) . .
C5 C6 C9 112.2(8) . .
C8 C6 C7 107.5(9) . .
C5 C6 C7 108.9(9) . .
C9 C6 C7 107.7(9) . .
C6 C7 H7A 109.5 . .
C6 C7 H7B 109.5 . .
H7A C7 H7B 109.5 . .
C6 C7 H7C 109.5 . .
H7A C7 H7C 109.5 . .
H7B C7 H7C 109.5 . .
C6 C8 H8A 109.5 . .
C6 C8 H8B 109.5 . .
H8A C8 H8B 109.5 . .
C6 C8 H8C 109.5 . .
H8A C8 H8C 109.5 . .
H8B C8 H8C 109.5 . .
N3 C9 C10 110.0(9) . .
N3 C9 C6 120.9(9) . .
C10 C9 C6 129.1(9) . .
C9 C10 C11 108.1(10) . .
C9 C10 H10 125.9 . .
C11 C10 H10 125.9 . .
C12 C11 C10 104.4(10) . .
C12 C11 H11 127.8 . .
C10 C11 H11 127.8 . .
N3 C12 C11 110.8(10) . .
N3 C12 C13 119.9(9) . .
C11 C12 C13 129.2(11) . .
N4 C13 C12 119.5(10) . .
N4 C13 H13 120.3 . .
C12 C13 H13 120.3 . .
C15 C14 N4 121.6(9) . .
C15 C14 C19 117.7(9) . .
N4 C14 C19 120.6(9) . .
C14 C15 C16 121.2(10) . .
C14 C15 H15 119.4 . .
C16 C15 H15 119.4 . .
C17 C16 C15 120.0(10) . .
C17 C16 C16A 120.8(11) . .
C15 C16 C16A 119.0(11) . .
C16 C16A H16A 109.5 . .
C16 C16A H16B 109.5 . .
H16A C16A H16B 109.5 . .
C16 C16A H16C 109.5 . .
H16A C16A H16C 109.5 . .
H16B C16A H16C 109.5 . .
C18 C17 C16 119.3(10) . .
C18 C17 C17A 118.3(10) . .
C16 C17 C17A 122.3(10) . .
C17 C17A H17A 109.5 . .
C17 C17A H17B 109.5 . .
H17A C17A H17B 109.5 . .
C17 C17A H17C 109.5 . .
H17A C17A H17C 109.5 . .
H17B C17A H17C 109.5 . .
C17 C18 C19 121.1(10) . .
C17 C18 H18 119.4 . .
C19 C18 H18 119.4 . .
C18 C19 C14 120.4(9) . .
C18 C19 N5 123.2(9) . .
C14 C19 N5 116.3(9) . .
N5 C20 C21 120.8(9) . .
N5 C20 K1 59.4(5) . .
C21 C20 K1 80.5(6) . .
N5 C20 H20 119.6 . .
C21 C20 H20 119.6 . .
K1 C20 H20 133.0 . .
N6 C21 C22 106.5(10) . .
N6 C21 C20 120.9(10) . .
C22 C21 C20 132.5(10) . .
N6 C21 K1 67.2(6) . .
C22 C21 K1 129.0(9) . .
C20 C21 K1 76.0(6) . .
C21 C22 C23 109.7(10) . .
C21 C22 H22 125.2 . .
C23 C22 H22 125.2 . .
C24 C23 C22 106.6(10) . .
C24 C23 H23 126.7 . .
C22 C23 H23 126.7 . .
C23 C24 N6 107.1(8) . .
C23 C24 C25 131.7(10) . .
N6 C24 C25 121.1(9) . .
C24 C25 C26 109.4(9) . .
C24 C25 C28 109.1(8) . .
C26 C25 C28 108.2(8) . .
C24 C25 C27 111.1(8) . .
C26 C25 C27 109.7(8) . .
C28 C25 C27 109.3(8) . .
C25 C26 H26A 109.5 . .
C25 C26 H26B 109.5 . .
H26A C26 H26B 109.5 . .
C25 C26 H26C 109.5 . .
H26A C26 H26C 109.5 . .
H26B C26 H26C 109.5 . .
C25 C27 H27A 109.5 . .
C25 C27 H27B 109.5 . .
H27A C27 H27B 109.5 . .
C25 C27 H27C 109.5 . .
H27A C27 H27C 109.5 . .
H27B C27 H27C 109.5 . .
C29 C28 N7 105.8(9) . .
C29 C28 C25 131.6(9) . .
N7 C28 C25 122.4(9) . .
C28 C29 C30 108.9(9) . .
C28 C29 H29 125.6 . .
C30 C29 H29 125.6 . .
C31 C30 C29 107.9(10) . .
C31 C30 H30 126.1 . .
C29 C30 H30 126.1 . .
C30 C31 N7 106.5(9) . .
C30 C31 C32 132.5(10) . .
N7 C31 C32 120.7(9) . .
N8 C32 C31 118.7(9) . .
N8 C32 K1 52.0(5) . .
C31 C32 K1 84.1(6) . .
N8 C32 H32 120.6 . .
C31 C32 H32 120.6 . .
K1 C32 H32 134.8 . .
C34 C33 C38 118.3(9) . .
C34 C33 N8 123.9(9) . .
C38 C33 N8 117.7(9) . .
C33 C34 C35 123.5(10) . .
C33 C34 H34 118.2 . .
C35 C34 H34 118.2 . .
C34 C35 C36 118.1(10) . .
C34 C35 C35A 121.5(11) . .
C36 C35 C35A 120.3(10) . .
C35 C35A H35A 109.5 . .
C35 C35A H35B 109.5 . .
H35A C35A H35B 109.5 . .
C35 C35A H35C 109.5 . .
H35A C35A H35C 109.5 . .
H35B C35A H35C 109.5 . .
C37 C36 C35 117.2(10) . .
C37 C36 C36A 121.0(11) . .
C35 C36 C36A 121.7(11) . .
C36 C36A H36A 109.5 . .
C36 C36A H36B 109.5 . .
H36A C36A H36B 109.5 . .
C36 C36A H36C 109.5 . .
H36A C36A H36C 109.5 . .
H36B C36A H36C 109.5 . .
C38 C37 C36 123.2(10) . .
C38 C37 H37 118.4 . .
C36 C37 H37 118.4 . .
C37 C38 C33 119.4(9) . .
C37 C38 N1 121.4(10) . .
C33 C38 N1 119.0(9) . .
C42 O5 C39 102.0(19) . .
C42 O5 K1 129.1(16) . .
C39 O5 K1 128.9(13) . .
C40 C39 O5 110(2) . .
C40 C39 H39A 109.6 . .
O5 C39 H39A 109.6 . .
C40 C39 H39B 109.6 . .
O5 C39 H39B 109.6 . .
H39A C39 H39B 108.1 . .
C39 C40 C41 103(2) . .
C39 C40 H40A 111.1 . .
C41 C40 H40A 111.1 . .
C39 C40 H40B 111.1 . .
C41 C40 H40B 111.1 . .
H40A C40 H40B 109.0 . .
C40 C41 C42 99(3) . .
C40 C41 H41A 111.9 . .
C42 C41 H41A 111.9 . .
C40 C41 H41B 111.9 . .
C42 C41 H41B 111.9 . .
H41A C41 H41B 109.6 . .
O5 C42 C41 98(3) . .
O5 C42 H42A 112.1 . .
C41 C42 H42A 112.1 . .
O5 C42 H42B 112.1 . .
C41 C42 H42B 112.1 . .
H42A C42 H42B 109.8 . .
C43 O6 C46 105.1(15) . .
C43 O6 K1 102.4(12) . .
C46 O6 K1 127.4(11) . .
C44 C43 O6 114(2) . .
C44 C43 K1 131.5(18) . .
O6 C43 K1 53.6(10) . .
C44 C43 H43A 108.8 . .
O6 C43 H43A 108.8 . .
K1 C43 H43A 55.2 . .
C44 C43 H43B 108.8 . .
O6 C43 H43B 108.8 . .
K1 C43 H43B 119.6 . .
H43A C43 H43B 107.6 . .
C43 C44 C45 102(3) . .
C43 C44 H44A 111.4 . .
C45 C44 H44A 111.4 . .
C43 C44 H44B 111.4 . .
C45 C44 H44B 111.4 . .
H44A C44 H44B 109.2 . .
C44 C45 C46 103(2) . .
C44 C45 H45A 111.1 . .
C46 C45 H45A 111.1 . .
C44 C45 H45B 111.1 . .
C46 C45 H45B 111.1 . .
H45A C45 H45B 109.1 . .
O6 C46 C45 100.2(17) . .
O6 C46 H46A 111.7 . .
C45 C46 H46A 111.7 . .
O6 C46 H46B 111.7 . .
C45 C46 H46B 111.7 . .
H46A C46 H46B 109.5 . .
C22S C20S C21S 118(3) . .
C22S C20S H20S 120.9 . .
C21S C20S H20S 120.9 . .
C20S C21S C22S 117(3) . 4_775
C20S C21S H21S 121.4 . .
C22S C21S H21S 121.4 4_775 .
C20S C22S C21S 125(3) . 4_775
C20S C22S H22S 117.7 . .
C21S C22S H22S 117.7 4_775 .
C31S C33S C34S 105(3) . .
C31S C33S H33A 110.7 . .
C34S C33S H33A 110.7 . .
C31S C33S H33B 110.7 . .
C34S C33S H33B 110.7 . .
H33A C33S H33B 108.8 . .
C32S C31S C33S 101(3) . .
C32S C31S H31A 111.7 . .
C33S C31S H31A 111.7 . .
C32S C31S H31B 111.7 . .
C33S C31S H31B 111.7 . .
H31A C31S H31B 109.4 . .
O30S C32S C31S 121(3) . .
O30S C32S H32A 107.0 . .
C31S C32S H32A 107.0 . .
O30S C32S H32B 107.0 . .
C31S C32S H32B 107.0 . .
H32A C32S H32B 106.7 . .
C32S O30S C34S 95(3) . .
O30S C34S C33S 116(2) . .
O30S C34S H34A 108.3 . .
C33S C34S H34A 108.3 . .
O30S C34S H34B 108.3 . .
C33S C34S H34B 108.3 . .
H34A C34S H34B 107.4 . .
C41S C40S C41S 128.9(6) . 4_675
C41S C40S H40S 115.6 . .
C41S C40S H40S 115.6 4_675 .
C42S C41S C40S 113.3 . .
C42S C41S H41S 123.2 . .
C40S C41S H41S 123.5 . .
C43S C42S C41S 118.7(12) . .
C43S C42S H42S 122.5 . .
C41S C42S H42S 118.8 . .
C42S C43S C42S 126(2) 4_675 .
C42S C43S H43S 117.0 4_675 .
C42S C43S H43S 117.0 . .

loop_
_geom_bond_atom_site_label_1
_geom_bond_atom_site_label_2
_geom_bond_distance
_geom_bond_site_symmetry_2
U1 O2 1.787(6) .
U1 O1 1.821(6) .
U1 O3 2.185(8) .
U1 N2 2.498(8) .
U1 N3 2.520(9) .
U1 N4 2.550(8) .
U1 N1 2.598(8) .
U1 K1 3.966(2) .
K1 O3 2.575(7) .
K1 O5 2.689(15) .
K1 O6 2.757(14) .
K1 N8 2.901(9) .
K1 N5 3.027(9) .
K1 O1 3.194(7) .
K1 N6 3.255(10) .
K1 N7 3.266(9) .
K1 C43 3.35(2) .
K1 C20 3.472(11) .
K1 C32 3.510(10) .
K1 C21 3.530(12) .
O3 H300 0.9300 .
N1 C1 1.281(13) .
N1 C38 1.422(12) .
N2 C5 1.367(14) .
N2 C2 1.369(13) .
N3 C9 1.340(13) .
N3 C12 1.376(14) .
N4 C13 1.307(13) .
N4 C14 1.409(11) .
N5 C20 1.290(13) .
N5 C19 1.417(12) .
N6 C21 1.361(13) .
N6 C24 1.401(13) .
N6 H6 0.8600 .
N7 C28 1.382(12) .
N7 C31 1.383(13) .
N7 H7 0.8600 .
N8 C32 1.288(13) .
N8 C33 1.406(13) .
C1 C2 1.417(14) .
C1 H1 0.9300 .
C2 C3 1.402(15) .
C3 C4 1.338(18) .
C3 H3 0.9300 .
C4 C5 1.407(16) .
C4 H4 0.9300 .
C5 C6 1.510(17) .
C6 C8 1.505(16) .
C6 C9 1.518(15) .
C6 C7 1.545(15) .
C7 H7A 0.9600 .
C7 H7B 0.9600 .
C7 H7C 0.9600 .
C8 H8A 0.9600 .
C8 H8B 0.9600 .
C8 H8C 0.9600 .
C9 C10 1.381(16) .
C10 C11 1.403(19) .
C10 H10 0.9300 .
C11 C12 1.391(15) .
C11 H11 0.9300 .
C12 C13 1.416(15) .
C13 H13 0.9300 .
C14 C15 1.398(14) .
C14 C19 1.409(14) .
C15 C16 1.403(17) .
C15 H15 0.9300 .
C16 C17 1.388(16) .
C16 C16A 1.523(15) .
C16A H16A 0.9600 .
C16A H16B 0.9600 .
C16A H16C 0.9600 .
C17 C18 1.384(15) .
C17 C17A 1.510(15) .
C17A H17A 0.9600 .
C17A H17B 0.9600 .
C17A H17C 0.9600 .
C18 C19 1.391(15) .
C18 H18 0.9300 .
C20 C21 1.426(15) .
C20 H20 0.9300 .
C21 C22 1.381(16) .
C22 C23 1.399(16) .
C22 H22 0.9300 .
C23 C24 1.382(14) .
C23 H23 0.9300 .
C24 C25 1.483(12) .
C25 C26 1.514(13) .
C25 C28 1.529(13) .
C25 C27 1.529(13) .
C26 H26A 0.9600 .
C26 H26B 0.9600 .
C26 H26C 0.9600 .
C27 H27A 0.9600 .
C27 H27B 0.9600 .
C27 H27C 0.9600 .
C28 C29 1.379(15) .
C29 C30 1.408(17) .
C29 H29 0.9300 .
C30 C31 1.376(14) .
C30 H30 0.9300 .
C31 C32 1.437(14) .
C32 H32 0.9300 .
C33 C34 1.356(15) .
C33 C38 1.403(14) .
C34 C35 1.398(15) .
C34 H34 0.9300 .
C35 C36 1.427(16) .
C35 C35A 1.497(17) .
C35A H35A 0.9600 .
C35A H35B 0.9600 .
C35A H35C 0.9600 .
C36 C37 1.386(17) .
C36 C36A 1.510(17) .
C36A H36A 0.9600 .
C36A H36B 0.9600 .
C36A H36C 0.9600 .
C37 C38 1.374(15) .
C37 H37 0.9300 .
O5 C42 1.38(3) .
O5 C39 1.41(3) .
C39 C40 1.39(3) .
C39 H39A 0.9700 .
C39 H39B 0.9700 .
C40 C41 1.48(5) .
C40 H40A 0.9700 .
C40 H40B 0.9700 .
C41 C42 1.57(5) .
C41 H41A 0.9700 .
C41 H41B 0.9700 .
C42 H42A 0.9700 .
C42 H42B 0.9700 .
O6 C43 1.39(2) .
O6 C46 1.43(2) .
C43 C44 1.37(3) .
C43 H43A 0.9700 .
C43 H43B 0.9700 .
C44 C45 1.45(3) .
C44 H44A 0.9700 .
C44 H44B 0.9700 .
C45 C46 1.53(3) .
C45 H45A 0.9700 .
C45 H45B 0.9700 .
C46 H46A 0.9700 .
C46 H46B 0.9700 .
C20S C22S 1.27(4) .
C20S C21S 1.33(4) .
C20S H20S 0.9300 .
C21S C22S 1.37(5) 4_775
C21S H21S 0.9300 .
C22S C21S 1.37(5) 4_775
C22S H22S 0.9300 .
C33S C31S 1.504(19) .
C33S C34S 1.525(19) .
C33S H33A 0.9700 .
C33S H33B 0.9700 .
C31S C32S 1.495(19) .
C31S H31A 0.9700 .
C31S H31B 0.9700 .
C32S O30S 1.463(19) .
C32S H32A 0.9700 .
C32S H32B 0.9700 .
O30S C34S 1.500(19) .
C34S H34A 0.9700 .
C34S H34B 0.9700 .
C40S C41S 1.3333 .
C40S C41S 1.33(3) 4_675
C40S H40S 0.9300 .
C41S C42S 1.3218 .
C41S H41S 0.9300 .
C42S C43S 1.298(13) .
C42S H42S 0.9300 .
C43S C42S 1.298(13) 4_675
C43S H43S 0.9300 .

loop_
_geom_torsion_atom_site_label_1
_geom_torsion_atom_site_label_2
_geom_torsion_atom_site_label_3
_geom_torsion_atom_site_label_4
_geom_torsion
_geom_torsion_site_symmetry_1
_geom_torsion_site_symmetry_4
O2 U1 O1 K1 3(13) . .
O3 U1 O1 K1 -1.7(3) . .
N2 U1 O1 K1 142.4(2) . .
N3 U1 O1 K1 -147.4(3) . .
N4 U1 O1 K1 -81.5(2) . .
N1 U1 O1 K1 76.7(2) . .
O3 K1 O1 U1 1.7(3) . .
O5 K1 O1 U1 -171.4(4) . .
O6 K1 O1 U1 6.4(6) . .
N8 K1 O1 U1 -84.1(3) . .
N5 K1 O1 U1 85.2(3) . .
N6 K1 O1 U1 145.1(3) . .
N7 K1 O1 U1 -143.2(3) . .
C43 K1 O1 U1 24.2(6) . .
C20 K1 O1 U1 104.6(3) . .
C32 K1 O1 U1 -103.0(3) . .
C21 K1 O1 U1 128.6(3) . .
O2 U1 O3 K1 -177.7(4) . .
O1 U1 O3 K1 2.2(4) . .
N2 U1 O3 K1 -92.9(5) . .
N3 U1 O3 K1 98.3(5) . .
N4 U1 O3 K1 98.6(3) . .
N1 U1 O3 K1 -95.3(4) . .
O5 K1 O3 U1 157.1(14) . .
O6 K1 O3 U1 -178.5(4) . .
N8 K1 O3 U1 71.7(4) . .
N5 K1 O3 U1 -73.8(3) . .
O1 K1 O3 U1 -1.5(2) . .
N6 K1 O3 U1 -32.5(4) . .
N7 K1 O3 U1 28.7(4) . .
C43 K1 O3 U1 -160.8(6) . .
C20 K1 O3 U1 -73.6(4) . .
C32 K1 O3 U1 70.3(4) . .
C21 K1 O3 U1 -56.0(4) . .
O2 U1 N1 C1 -73.2(7) . .
O1 U1 N1 C1 108.2(7) . .
O3 U1 N1 C1 -164.2(7) . .
N2 U1 N1 C1 17.3(6) . .
N3 U1 N1 C1 5.0(8) . .
N4 U1 N1 C1 -130.8(7) . .
K1 U1 N1 C1 158.9(7) . .
O2 U1 N1 C38 89.2(8) . .
O1 U1 N1 C38 -89.4(8) . .
O3 U1 N1 C38 -1.9(7) . .
N2 U1 N1 C38 179.7(8) . .
N3 U1 N1 C38 167.4(7) . .
N4 U1 N1 C38 31.6(11) . .
K1 U1 N1 C38 -38.7(7) . .
O2 U1 N2 C5 -96.2(9) . .
O1 U1 N2 C5 84.7(9) . .
O3 U1 N2 C5 178.3(8) . .
N3 U1 N2 C5 -8.4(9) . .
N4 U1 N2 C5 -17.8(11) . .
N1 U1 N2 C5 -179.1(10) . .
K1 U1 N2 C5 125.0(9) . .
O2 U1 N2 C2 66.5(7) . .
O1 U1 N2 C2 -112.6(7) . .
O3 U1 N2 C2 -19.0(9) . .
N3 U1 N2 C2 154.3(7) . .
N4 U1 N2 C2 144.8(6) . .
N1 U1 N2 C2 -16.4(6) . .
K1 U1 N2 C2 -72.4(7) . .
O2 U1 N3 C9 96.6(10) . .
O1 U1 N3 C9 -84.1(10) . .
O3 U1 N3 C9 -178.7(8) . .
N2 U1 N3 C9 8.3(9) . .
N4 U1 N3 C9 -179.0(10) . .
N1 U1 N3 C9 20.3(11) . .
K1 U1 N3 C9 -121.4(9) . .
O2 U1 N3 C12 -67.5(7) . .
O1 U1 N3 C12 111.7(7) . .
O3 U1 N3 C12 17.2(9) . .
N2 U1 N3 C12 -155.8(7) . .
N4 U1 N3 C12 16.9(6) . .
N1 U1 N3 C12 -143.8(6) . .
K1 U1 N3 C12 74.5(7) . .
O2 U1 N4 C13 71.5(6) . .
O1 U1 N4 C13 -109.9(6) . .
O3 U1 N4 C13 162.1(7) . .
N2 U1 N4 C13 -8.4(8) . .
N3 U1 N4 C13 -18.1(6) . .
N1 U1 N4 C13 128.8(7) . .
K1 U1 N4 C13 -161.5(6) . .
O2 U1 N4 C14 -88.1(7) . .
O1 U1 N4 C14 90.5(7) . .
O3 U1 N4 C14 2.5(7) . .
N2 U1 N4 C14 -168.0(7) . .
N3 U1 N4 C14 -177.7(8) . .
N1 U1 N4 C14 -30.8(10) . .
K1 U1 N4 C14 38.9(7) . .
O3 K1 N5 C20 179.5(7) . .
O5 K1 N5 C20 -12.1(8) . .
O6 K1 N5 C20 -100.7(7) . .
N8 K1 N5 C20 131.4(6) . .
O1 K1 N5 C20 117.9(7) . .
N6 K1 N5 C20 52.7(6) . .
N7 K1 N5 C20 77.1(7) . .
C43 K1 N5 C20 -111.2(8) . .
C32 K1 N5 C20 104.7(7) . .
C21 K1 N5 C20 25.4(6) . .
O3 K1 N5 C19 -50.5(6) . .
O5 K1 N5 C19 117.9(7) . .
O6 K1 N5 C19 29.3(7) . .
N8 K1 N5 C19 -98.6(7) . .
O1 K1 N5 C19 -112.1(6) . .
N6 K1 N5 C19 -177.4(7) . .
N7 K1 N5 C19 -153.0(6) . .
C43 K1 N5 C19 18.8(7) . .
C20 K1 N5 C19 130.0(10) . .
C32 K1 N5 C19 -125.4(6) . .
C21 K1 N5 C19 155.4(8) . .
O3 K1 N6 C21 -103.8(7) . .
O5 K1 N6 C21 73.9(7) . .
O6 K1 N6 C21 -1.4(9) . .
N8 K1 N6 C21 177.4(6) . .
N5 K1 N6 C21 -51.7(6) . .
O1 K1 N6 C21 -135.2(7) . .
N7 K1 N6 C21 156.0(7) . .
C43 K1 N6 C21 -30.4(9) . .
C20 K1 N6 C21 -25.9(6) . .
C32 K1 N6 C21 157.4(6) . .
O3 K1 N6 C24 142.2(7) . .
O5 K1 N6 C24 -40.0(8) . .
O6 K1 N6 C24 -115.3(8) . .
N8 K1 N6 C24 63.5(8) . .
N5 K1 N6 C24 -165.6(8) . .
O1 K1 N6 C24 110.8(8) . .
N7 K1 N6 C24 42.1(7) . .
C43 K1 N6 C24 -144.4(8) . .
C20 K1 N6 C24 -139.8(9) . .
C32 K1 N6 C24 43.4(8) . .
C21 K1 N6 C24 -113.9(11) . .
O3 K1 N7 C28 -137.7(7) . .
O5 K1 N7 C28 52.9(8) . .
O6 K1 N7 C28 113.5(9) . .
N8 K1 N7 C28 166.5(8) . .
N5 K1 N7 C28 -62.0(8) . .
O1 K1 N7 C28 -107.4(8) . .
N6 K1 N7 C28 -39.4(7) . .
C43 K1 N7 C28 168(2) . .
C20 K1 N7 C28 -40.7(8) . .
C32 K1 N7 C28 142.6(9) . .
C21 K1 N7 C28 -30.2(7) . .
O3 K1 N7 C31 102.0(6) . .
O5 K1 N7 C31 -67.3(6) . .
O6 K1 N7 C31 -6.7(9) . .
N8 K1 N7 C31 46.3(6) . .
N5 K1 N7 C31 177.7(6) . .
O1 K1 N7 C31 132.4(6) . .
N6 K1 N7 C31 -159.6(6) . .
C43 K1 N7 C31 47(2) . .
C20 K1 N7 C31 -160.9(6) . .
C32 K1 N7 C31 22.4(5) . .
C21 K1 N7 C31 -150.5(6) . .
O3 K1 N8 C32 -176.0(7) . .
O5 K1 N8 C32 17.8(8) . .
O6 K1 N8 C32 105.1(7) . .
N5 K1 N8 C32 -128.9(7) . .
O1 K1 N8 C32 -115.6(7) . .
N6 K1 N8 C32 -74.2(7) . .
N7 K1 N8 C32 -51.2(7) . .
C43 K1 N8 C32 129.1(8) . .
C20 K1 N8 C32 -101.0(8) . .
C21 K1 N8 C32 -72.9(8) . .
O3 K1 N8 C33 52.6(6) . .
O5 K1 N8 C33 -113.5(7) . .
O6 K1 N8 C33 -26.3(7) . .
N5 K1 N8 C33 99.8(7) . .
O1 K1 N8 C33 113.1(6) . .
N6 K1 N8 C33 154.5(6) . .
N7 K1 N8 C33 177.5(7) . .
C43 K1 N8 C33 -2.3(8) . .
C20 K1 N8 C33 127.7(6) . .
C32 K1 N8 C33 -131.3(11) . .
C21 K1 N8 C33 155.8(6) . .
C38 N1 C1 C2 179.3(9) . .
U1 N1 C1 C2 -17.0(11) . .
C5 N2 C2 C3 2.6(10) . .
U1 N2 C2 C3 -165.0(6) . .
C5 N2 C2 C1 -176.5(9) . .
U1 N2 C2 C1 15.9(11) . .
N1 C1 C2 N2 1.3(14) . .
N1 C1 C2 C3 -177.5(10) . .
N2 C2 C3 C4 -3.2(12) . .
C1 C2 C3 C4 175.7(10) . .
C2 C3 C4 C5 2.6(12) . .
C2 N2 C5 C4 -1.0(11) . .
U1 N2 C5 C4 162.7(7) . .
C2 N2 C5 C6 177.2(9) . .
U1 N2 C5 C6 -19.2(14) . .
C3 C4 C5 N2 -1.0(12) . .
C3 C4 C5 C6 -179.0(10) . .
N2 C5 C6 C8 174.8(9) . .
C4 C5 C6 C8 -7.5(15) . .
N2 C5 C6 C9 51.6(12) . .
C4 C5 C6 C9 -130.7(11) . .
N2 C5 C6 C7 -67.5(12) . .
C4 C5 C6 C7 110.2(12) . .
C12 N3 C9 C10 1.3(12) . .
U1 N3 C9 C10 -163.7(8) . .
C12 N3 C9 C6 -175.8(9) . .
U1 N3 C9 C6 19.3(15) . .
C8 C6 C9 N3 -174.5(10) . .
C5 C6 C9 N3 -51.3(12) . .
C7 C6 C9 N3 68.5(12) . .
C8 C6 C9 C10 9.0(16) . .
C5 C6 C9 C10 132.3(12) . .
C7 C6 C9 C10 -107.9(12) . .
N3 C9 C10 C11 -0.1(12) . .
C6 C9 C10 C11 176.7(10) . .
C9 C10 C11 C12 -1.1(12) . .
C9 N3 C12 C11 -2.0(12) . .
U1 N3 C12 C11 166.8(7) . .
C9 N3 C12 C13 174.9(9) . .
U1 N3 C12 C13 -16.2(12) . .
C10 C11 C12 N3 2.0(12) . .
C10 C11 C12 C13 -174.7(11) . .
C14 N4 C13 C12 179.8(9) . .
U1 N4 C13 C12 17.6(11) . .
N3 C12 C13 N4 -1.0(14) . .
C11 C12 C13 N4 175.4(10) . .
C13 N4 C14 C15 -57.7(12) . .
U1 N4 C14 C15 102.2(10) . .
C13 N4 C14 C19 126.1(9) . .
U1 N4 C14 C19 -74.0(10) . .
N4 C14 C15 C16 179.2(10) . .
C19 C14 C15 C16 -4.6(16) . .
C14 C15 C16 C17 1.9(19) . .
C14 C15 C16 C16A 176.8(12) . .
C15 C16 C17 C18 0.9(18) . .
C16A C16 C17 C18 -173.8(13) . .
C15 C16 C17 C17A 179.2(12) . .
C16A C16 C17 C17A 4.4(19) . .
C16 C17 C18 C19 -1.0(16) . .
C17A C17 C18 C19 -179.4(11) . .
C17 C18 C19 C14 -1.7(16) . .
C17 C18 C19 N5 176.0(10) . .
C15 C14 C19 C18 4.4(14) . .
N4 C14 C19 C18 -179.3(9) . .
C15 C14 C19 N5 -173.4(10) . .
N4 C14 C19 N5 2.9(13) . .
C20 N5 C19 C18 34.2(16) . .
K1 N5 C19 C18 -82.8(11) . .
C20 N5 C19 C14 -148.0(10) . .
K1 N5 C19 C14 95.0(9) . .
C19 N5 C20 C21 -178.2(10) . .
K1 N5 C20 C21 -54.9(11) . .
C19 N5 C20 K1 -123.4(11) . .
O3 K1 C20 N5 -0.5(7) . .
O5 K1 C20 N5 169.1(7) . .
O6 K1 C20 N5 84.5(7) . .
N8 K1 C20 N5 -69.7(8) . .
O1 K1 C20 N5 -55.8(6) . .
N6 K1 C20 N5 -109.6(7) . .
N7 K1 C20 N5 -108.0(6) . .
C43 K1 C20 N5 66.9(7) . .
C32 K1 C20 N5 -104.4(7) . .
C21 K1 C20 N5 -134.6(10) . .
O3 K1 C20 C21 134.1(6) . .
O5 K1 C20 C21 -56.3(7) . .
O6 K1 C20 C21 -140.9(7) . .
N8 K1 C20 C21 64.9(8) . .
N5 K1 C20 C21 134.6(10) . .
O1 K1 C20 C21 78.8(6) . .
N6 K1 C20 C21 25.0(6) . .
N7 K1 C20 C21 26.6(7) . .
C43 K1 C20 C21 -158.5(7) . .
C32 K1 C20 C21 30.2(8) . .
C24 N6 C21 C22 -0.8(14) . .
K1 N6 C21 C22 -126.0(10) . .
C24 N6 C21 C20 -178.7(10) . .
K1 N6 C21 C20 56.1(11) . .
C24 N6 C21 K1 125.2(8) . .
N5 C20 C21 N6 -6.6(18) . .
K1 C20 C21 N6 -52.1(11) . .
N5 C20 C21 C22 176.2(14) . .
K1 C20 C21 C22 130.7(15) . .
N5 C20 C21 K1 45.5(10) . .
O3 K1 C21 N6 83.3(7) . .
O5 K1 C21 N6 -104.1(7) . .
O6 K1 C21 N6 179.1(6) . .
N8 K1 C21 N6 -3.2(8) . .
N5 K1 C21 N6 109.5(8) . .
O1 K1 C21 N6 37.7(6) . .
N7 K1 C21 N6 -20.7(6) . .
C43 K1 C21 N6 155.8(7) . .
C20 K1 C21 N6 132.8(10) . .
C32 K1 C21 N6 -26.3(7) . .
O3 K1 C21 C22 176.6(10) . .
O5 K1 C21 C22 -10.8(11) . .
O6 K1 C21 C22 -87.7(11) . .
N8 K1 C21 C22 90.0(11) . .
N5 K1 C21 C22 -157.3(13) . .
O1 K1 C21 C22 131.0(11) . .
N6 K1 C21 C22 93.3(12) . .
N7 K1 C21 C22 72.6(11) . .
C43 K1 C21 C22 -110.9(11) . .
C20 K1 C21 C22 -134.0(14) . .
C32 K1 C21 C22 66.9(11) . .
O3 K1 C21 C20 -49.5(7) . .
O5 K1 C21 C20 123.2(7) . .
O6 K1 C21 C20 46.3(7) . .
N8 K1 C21 C20 -136.0(6) . .
N5 K1 C21 C20 -23.3(6) . .
O1 K1 C21 C20 -95.0(6) . .
N6 K1 C21 C20 -132.8(10) . .
N7 K1 C21 C20 -153.5(6) . .
C43 K1 C21 C20 23.1(8) . .
C32 K1 C21 C20 -159.1(6) . .
N6 C21 C22 C23 3.1(16) . .
C20 C21 C22 C23 -179.4(13) . .
K1 C21 C22 C23 -70.7(15) . .
C21 C22 C23 C24 -4.1(15) . .
C22 C23 C24 N6 3.5(13) . .
C22 C23 C24 C25 -179.1(11) . .
C21 N6 C24 C23 -1.7(13) . .
K1 N6 C24 C23 101.8(9) . .
C21 N6 C24 C25 -179.4(10) . .
K1 N6 C24 C25 -75.8(10) . .
C23 C24 C25 C26 15.0(15) . .
N6 C24 C25 C26 -168.0(9) . .
C23 C24 C25 C28 -103.2(12) . .
N6 C24 C25 C28 73.8(12) . .
C23 C24 C25 C27 136.2(12) . .
N6 C24 C25 C27 -46.7(12) . .
C31 N7 C28 C29 3.1(11) . .
K1 N7 C28 C29 -109.9(8) . .
C31 N7 C28 C25 178.6(8) . .
K1 N7 C28 C25 65.6(10) . .
C24 C25 C28 C29 106.8(12) . .
C26 C25 C28 C29 -12.1(14) . .
C27 C25 C28 C29 -131.6(11) . .
C24 C25 C28 N7 -67.4(11) . .
C26 C25 C28 N7 173.7(8) . .
C27 C25 C28 N7 54.3(11) . .
N7 C28 C29 C30 -1.5(12) . .
C25 C28 C29 C30 -176.4(10) . .
C28 C29 C30 C31 -0.6(14) . .
C29 C30 C31 N7 2.4(13) . .
C29 C30 C31 C32 176.4(11) . .
C28 N7 C31 C30 -3.5(12) . .
K1 N7 C31 C30 128.3(8) . .
C28 N7 C31 C32 -178.3(9) . .
K1 N7 C31 C32 -46.6(10) . .
C33 N8 C32 C31 179.1(9) . .
K1 N8 C32 C31 54.7(11) . .
C33 N8 C32 K1 124.4(10) . .
C30 C31 C32 N8 -171.0(12) . .
N7 C31 C32 N8 2.3(15) . .
C30 C31 C32 K1 -130.7(13) . .
N7 C31 C32 K1 42.6(9) . .
O3 K1 C32 N8 3.8(7) . .
O5 K1 C32 N8 -162.6(8) . .
O6 K1 C32 N8 -82.1(8) . .
N5 K1 C32 N8 71.1(8) . .
O1 K1 C32 N8 58.8(7) . .
N6 K1 C32 N8 110.7(7) . .
N7 K1 C32 N8 112.5(8) . .
C43 K1 C32 N8 -61.8(9) . .
C20 K1 C32 N8 107.2(7) . .
C21 K1 C32 N8 120.8(7) . .
O3 K1 C32 C31 -130.1(6) . .
O5 K1 C32 C31 63.4(6) . .
O6 K1 C32 C31 143.9(6) . .
N8 K1 C32 C31 -134.0(11) . .
N5 K1 C32 C31 -62.8(7) . .
O1 K1 C32 C31 -75.2(6) . .
N6 K1 C32 C31 -23.2(6) . .
N7 K1 C32 C31 -21.5(5) . .
C43 K1 C32 C31 164.2(7) . .
C20 K1 C32 C31 -26.8(8) . .
C21 K1 C32 C31 -13.2(7) . .
C32 N8 C33 C34 -45.6(15) . .
K1 N8 C33 C34 78.4(11) . .
C32 N8 C33 C38 138.8(10) . .
K1 N8 C33 C38 -97.2(8) . .
C38 C33 C34 C35 0.4(16) . .
N8 C33 C34 C35 -175.2(10) . .
C33 C34 C35 C36 3.1(18) . .
C33 C34 C35 C35A 179.1(11) . .
C34 C35 C36 C37 -3.1(18) . .
C35A C35 C36 C37 -179.2(12) . .
C34 C35 C36 C36A 175.4(14) . .
C35A C35 C36 C36A -1(2) . .
C35 C36 C37 C38 -0.2(19) . .
C36A C36 C37 C38 -178.6(13) . .
C36 C37 C38 C33 3.6(17) . .
C36 C37 C38 N1 178.8(11) . .
C34 C33 C38 C37 -3.7(14) . .
N8 C33 C38 C37 172.1(10) . .
C34 C33 C38 N1 -178.9(9) . .
N8 C33 C38 N1 -3.1(13) . .
C1 N1 C38 C37 62.1(13) . .
U1 N1 C38 C37 -99.6(10) . .
C1 N1 C38 C33 -122.7(10) . .
U1 N1 C38 C33 75.5(10) . .
O3 K1 O5 C42 28(3) . .
O6 K1 O5 C42 3(2) . .
N8 K1 O5 C42 110(2) . .
N5 K1 O5 C42 -97(2) . .
O1 K1 O5 C42 -178.1(19) . .
N6 K1 O5 C42 -143(2) . .
N7 K1 O5 C42 158(2) . .
C43 K1 O5 C42 -12(2) . .
C20 K1 O5 C42 -101(2) . .
C32 K1 O5 C42 116(2) . .
C21 K1 O5 C42 -121(2) . .
O3 K1 O5 C39 -152.7(17) . .
O6 K1 O5 C39 -177.1(17) . .
N8 K1 O5 C39 -70.7(17) . .
N5 K1 O5 C39 82.6(17) . .
O1 K1 O5 C39 1.5(18) . .
N6 K1 O5 C39 36.6(16) . .
N7 K1 O5 C39 -22.1(16) . .
C43 K1 O5 C39 167.9(17) . .
C20 K1 O5 C39 78.1(17) . .
C32 K1 O5 C39 -64.6(16) . .
C21 K1 O5 C39 58.6(16) . .
C42 O5 C39 C40 37(3) . .
K1 O5 C39 C40 -143.2(17) . .
O5 C39 C40 C41 -5(3) . .
C39 C40 C41 C42 -24(3) . .
C39 O5 C42 C41 -49(3) . .
K1 O5 C42 C41 131(2) . .
C40 C41 C42 O5 46(3) . .
O3 K1 O6 C43 44.0(12) . .
O5 K1 O6 C43 -141.5(12) . .
N8 K1 O6 C43 116.3(12) . .
N5 K1 O6 C43 -26.2(12) . .
O1 K1 O6 C43 40.0(14) . .
N6 K1 O6 C43 -64.9(14) . .
N7 K1 O6 C43 158.2(11) . .
C20 K1 O6 C43 -48.2(12) . .
C32 K1 O6 C43 137.6(12) . .
C21 K1 O6 C43 -65.5(12) . .
O3 K1 O6 C46 -76.3(13) . .
O5 K1 O6 C46 98.1(13) . .
N8 K1 O6 C46 -4.0(13) . .
N5 K1 O6 C46 -146.5(13) . .
O1 K1 O6 C46 -80.3(14) . .
N6 K1 O6 C46 174.8(11) . .
N7 K1 O6 C46 37.8(17) . .
C43 K1 O6 C46 -120.3(19) . .
C20 K1 O6 C46 -168.5(13) . .
C32 K1 O6 C46 17.3(14) . .
C21 K1 O6 C46 174.1(12) . .
C46 O6 C43 C44 10(3) . .
K1 O6 C43 C44 -125(2) . .
C46 O6 C43 K1 134.8(14) . .
O3 K1 C43 C44 -40(2) . .
O5 K1 C43 C44 131(2) . .
O6 K1 C43 C44 91(3) . .
N8 K1 C43 C44 19(2) . .
N5 K1 C43 C44 -115(2) . .
O1 K1 C43 C44 -61(2) . .
N6 K1 C43 C44 -132(2) . .
N7 K1 C43 C44 18(4) . .
C20 K1 C43 C44 -135(2) . .
C32 K1 C43 C44 39(2) . .
C21 K1 C43 C44 -144(2) . .
O3 K1 C43 O6 -131.6(13) . .
O5 K1 C43 O6 39.2(12) . .
N8 K1 C43 O6 -72.8(12) . .
N5 K1 C43 O6 154.0(12) . .
O1 K1 C43 O6 -152.0(10) . .
N6 K1 C43 O6 137.1(10) . .
N7 K1 C43 O6 -74(3) . .
C20 K1 C43 O6 134.0(12) . .
C32 K1 C43 O6 -52.6(13) . .
C21 K1 C43 O6 125.0(11) . .
O6 C43 C44 C45 16(3) . .
K1 C43 C44 C45 -46(3) . .
C43 C44 C45 C46 -33(3) . .
C43 O6 C46 C45 -29(2) . .
K1 O6 C46 C45 89.9(17) . .
C44 C45 C46 O6 39(2) . .
C22S C20S C21S C22S 6(4) . 4_775
C21S C20S C22S C21S -2(5) . 4_775
C34S C33S C31S C32S -12(4) . .
C33S C31S C32S O30S 13(6) . .
C31S C32S O30S C34S -8(5) . .
C32S O30S C34S C33S -2(4) . .
C31S C33S C34S O30S 9(4) . .
C41S C40S C41S C42S 5(2) 4_675 .
C40S C41S C42S C43S -9.2(9) . .
C41S C42S C43S C42S 5.05(7) . 4_675
